data_7250837
loop_
_publ_author_name
'Ibrahim, Mukaila A.'
'Boer\'e, Ren\'e T.'
'Preuss, Kathryn E.'

_publ_section_title
;
 Mn(ii) betadiketonates: structural diversity from deceptively minor
 alterations to synthetic protocols
;
_journal_issue 39
_journal_name_full 'RSC Advances'
_journal_page_first 32299
_journal_page_last 32308
_journal_paper_doi 10.1039/D5RA03587B
_journal_volume 15
_journal_year 2025
_chemical_formula_moiety 'C15 H12 F9 K Mn O6'
_chemical_formula_sum 'C15 H12 F9 K Mn O6'
_chemical_formula_weight 553.29
_space_group_crystal_system orthorhombic
_space_group_IT_number 62
_space_group_name_Hall '-P 2ac 2n'
_space_group_name_H-M_alt 'P n m a'
_atom_sites_solution_hydrogens geom
_atom_sites_solution_primary dual
_audit_creation_date 2024-06-14
_audit_creation_method
;
Olex2 1.5
(compiled 2022.04.07 svn.rca3783a0 for OlexSys, GUI svn.r6498)
;
_audit_update_record
;
2025-04-05 deposited with the CCDC.	2025-08-20 downloaded from the CCDC.
;
_cell_angle_alpha 90
_cell_angle_beta 90
_cell_angle_gamma 90
_cell_formula_units_Z 4
_cell_length_a 13.4514(3)
_cell_length_b 13.7819(3)
_cell_length_c 10.8398(2)
_cell_measurement_reflns_used 7372
_cell_measurement_temperature 100.01(10)
_cell_measurement_theta_max 79.8440
_cell_measurement_theta_min 5.1900
_cell_volume 2009.55(7)
_computing_cell_refinement 'CrysAlisPro 1.171.42.88a (Rigaku OD, 2023)'
_computing_data_collection 'CrysAlisPro 1.171.42.88a (Rigaku OD, 2023)'
_computing_data_reduction 'CrysAlisPro 1.171.42.88a (Rigaku OD, 2023)'
_computing_molecular_graphics 'Olex2 1.5 (Dolomanov et al., 2009)'
_computing_publication_material 'Olex2 1.5 (Dolomanov et al., 2009)'
_computing_structure_refinement 'SHELXL 2018/3 (Sheldrick, 2015)'
_computing_structure_solution 'SHELXT 2018/2 (Sheldrick, 2018)'
_diffrn_ambient_environment N~2~
_diffrn_ambient_temperature 100.01(10)
_diffrn_detector 'Hybrid Pixel Array Detector'
_diffrn_detector_area_resol_mean 5.8140
_diffrn_detector_type 'Pilatus 200K'
_diffrn_measured_fraction_theta_full 0.995
_diffrn_measured_fraction_theta_max 0.989
_diffrn_measurement_details
;
List of Runs (angles in degrees, time in seconds):

  # Type    Start    End  Width  t~exp~   \w     \q     \k     \f   Frames
#--------------------------------------------------------------------------
  1  \w   -105.00 -74.50   0.50    0.97    --  -38.50 -38.00 -60.00   61
  2  \w   -105.00 -35.00   0.50    0.97    --  -38.50 -38.00-180.00  140
  3  \w     28.00  97.00   0.50    0.97    --   47.81-125.00 -90.00  138
  4  \w     28.00  97.00   0.50    0.97    --   47.81-125.00   0.00  138
  5  \w     42.00 121.00   0.50    3.88    --  111.00 -12.00 120.00  158
  6  \w     46.00 109.00   0.50    3.88    --  111.00-111.00   0.00  126
  7  \w     42.00 115.00   0.50    3.88    --  111.00 -25.00 150.00  146
  8  \w     46.00 109.00   0.50    3.88    --  111.00-111.00 -30.00  126
  9  \w     42.00 115.00   0.50    3.88    --  111.00 -25.00-150.00  146
 10  \w     64.00 106.00   0.50    3.88    --  111.00 -91.00 120.00   84
 11  \w    110.00 136.00   0.50    3.88    --  111.00  77.00 -60.00   52
 12  \w     77.00 103.00   0.50    3.88    --  111.00 -63.00 -30.00   52
 13  \w    148.00 177.00   0.50    3.88    --  111.00  38.00 -60.00   58
 14  \w     61.00 109.00   0.50    3.88    --  111.00-111.00  30.00   96
 15  \w     80.00 110.00   0.50    3.88    --  111.00 -38.00 -60.00   60
 16  \w    141.00 175.00   0.50    3.88    --  111.00  38.00  30.00   68
 17  \w     45.00  84.00   0.50    3.88    --  111.00 -38.00 120.00   78
 18  \w     83.00 144.00   0.50    3.88    --  111.00 178.00-150.00  122
 19  \w     45.00  73.00   0.50    3.88    --  111.00 -38.00 -60.00   56
;
_diffrn_measurement_device 'four-circle diffractometer'
_diffrn_measurement_device_type 'SuperNova, Dual, Cu at home/near, Pilatus 200K'
_diffrn_measurement_method '\w scans'
_diffrn_orient_matrix_type 'CrysAlisPro convention (1999,Acta A55,543-557)'
_diffrn_orient_matrix_UB_11 0.0354436000
_diffrn_orient_matrix_UB_12 -0.1251690000
_diffrn_orient_matrix_UB_13 -0.0398717000
_diffrn_orient_matrix_UB_21 -0.1040046000
_diffrn_orient_matrix_UB_22 -0.0230214000
_diffrn_orient_matrix_UB_23 -0.0431749000
_diffrn_orient_matrix_UB_31 0.0325164000
_diffrn_orient_matrix_UB_32 0.0630379000
_diffrn_orient_matrix_UB_33 -0.0951055000
_diffrn_radiation_monochromator mirror
_diffrn_radiation_probe x-ray
_diffrn_radiation_type 'Cu K\a'
_diffrn_radiation_wavelength 1.54184
_diffrn_reflns_av_R_equivalents 0.0440
_diffrn_reflns_av_unetI/netI 0.0316
_diffrn_reflns_Laue_measured_fraction_full 0.995
_diffrn_reflns_Laue_measured_fraction_max 0.989
_diffrn_reflns_limit_h_max 16
_diffrn_reflns_limit_h_min -17
_diffrn_reflns_limit_k_max 12
_diffrn_reflns_limit_k_min -17
_diffrn_reflns_limit_l_max 13
_diffrn_reflns_limit_l_min -10
_diffrn_reflns_number 10677
_diffrn_reflns_point_group_measured_fraction_full 0.995
_diffrn_reflns_point_group_measured_fraction_max 0.989
_diffrn_reflns_theta_full 67.684
_diffrn_reflns_theta_max 80.227
_diffrn_reflns_theta_min 5.191
_diffrn_source 'micro-focus sealed X-ray tube'
_diffrn_source_type 'SuperNova (Cu) X-ray Source'
_exptl_absorpt_coefficient_mu 8.293
_exptl_absorpt_correction_T_max 1.000
_exptl_absorpt_correction_T_min 0.467
_exptl_absorpt_correction_type gaussian
_exptl_absorpt_process_details
;
CrysAlisPro 1.171.42.88a (Rigaku Oxford Diffraction, 2023)
Numerical absorption correction based on gaussian integration over
a multifaceted crystal model
Empirical absorption correction using spherical harmonics,
implemented in SCALE3 ABSPACK scaling algorithm.
;
_exptl_crystal_colour 'clear light yellow'
_exptl_crystal_colour_lustre clear
_exptl_crystal_colour_modifier light
_exptl_crystal_colour_primary yellow
_exptl_crystal_density_diffrn 1.829
_exptl_crystal_description needle
_exptl_crystal_F_000 1100
_exptl_crystal_size_max 0.264
_exptl_crystal_size_mid 0.051
_exptl_crystal_size_min 0.033
_refine_diff_density_max 0.507
_refine_diff_density_min -0.452
_refine_diff_density_rms 0.075
_refine_ls_extinction_method none
_refine_ls_goodness_of_fit_ref 1.064
_refine_ls_hydrogen_treatment constr
_refine_ls_matrix_type full
_refine_ls_number_parameters 162
_refine_ls_number_reflns 2268
_refine_ls_number_restraints 30
_refine_ls_restrained_S_all 1.109
_refine_ls_R_factor_all 0.0396
_refine_ls_R_factor_gt 0.0378
_refine_ls_shift/su_max 0.000
_refine_ls_shift/su_mean 0.000
_refine_ls_structure_factor_coef Fsqd
_refine_ls_weighting_details 'w=1/[\s^2^(Fo^2^)+(0.0594P)^2^+1.7160P] where P=(Fo^2^+2Fc^2^)/3'
_refine_ls_weighting_scheme calc
_refine_ls_wR_factor_gt 0.1019
_refine_ls_wR_factor_ref 0.1032
_reflns_Friedel_coverage 0.000
_reflns_number_gt 2153
_reflns_number_total 2268
_reflns_threshold_expression 'I > 2\s(I)'
_cod_data_source_file d5ra03587b2.cif
_cod_data_source_block 1_K[Mn(tfac)3]
_cod_database_code 7250837
_shelx_shelxl_version_number 2018/3
_chemical_oxdiff_formula 'C15 H12 F9 O6 Mn'
_chemical_oxdiff_usercomment 'Yellow plates that are fibre bundles.'
_shelx_space_group_comment
;
The symmetry employed for this shelxl refinement is uniquely defined
by the following loop, which should always be used as a source of
symmetry information in preference to the above space-group names.
They are only intended as comments.
;
_shelx_estimated_absorpt_t_max 0.771
_shelx_estimated_absorpt_t_min 0.218
_olex2_refinement_description
;
1. Fixed Uiso
 At 1.2 times of:
  All C(H) groups
 At 1.5 times of:
  All C(H,H,H) groups
2. Uiso/Uaniso restraints and constraints
Uanis(O4) \\sim Ueq, Uanis(O2) \\sim Ueq, Uanis(O1) \\sim Ueq, Uanis(O3) \\sim
Ueq: with sigma of 0.01 and sigma for terminal atoms of 0.02
Uanis(O4) \\sim Ueq: with sigma of 0.001 and sigma for terminal atoms of 0.002
Uanis(K1) \\sim Ueq: with sigma of 0.001 and sigma for terminal atoms of 0.002
3. Others
 Fixed Sof: H10A(0.5) H10B(0.5) H10C(0.5)
4.a Aromatic/amide H refined with riding coordinates:
 C2(H2), C7(H7)
4.b Idealised Me refined as rotating group:
 C5(H5A,H5B,H5C), C10(H10A,H10B,H10C)
;
_olex2_submission_special_instructions 'No special instructions were received'
_oxdiff_exptl_absorpt_empirical_details
;
Empirical correction (ABSPACK) includes:
- Absorption correction using spherical harmonics
- Frame scaling
;
_oxdiff_exptl_absorpt_empirical_full_max 1.885
_oxdiff_exptl_absorpt_empirical_full_min 0.751

loop_
_space_group_symop_operation_xyz
'x, y, z'
'-x+1/2, -y, z+1/2'
'-x, y+1/2, -z'
'x+1/2, -y+1/2, -z+1/2'
'-x, -y, -z'
'x-1/2, y, -z-1/2'
'x, -y-1/2, z'
'-x-1/2, y-1/2, z-1/2'

loop_
_atom_site_label
_atom_site_type_symbol
_atom_site_fract_x
_atom_site_fract_y
_atom_site_fract_z
_atom_site_U_iso_or_equiv
_atom_site_adp_type
_atom_site_occupancy
_atom_site_site_symmetry_order
_atom_site_calc_flag
_atom_site_refinement_flags_posn
_atom_site_refinement_flags_adp
_atom_site_refinement_flags_occupancy
_atom_site_disorder_assembly
_atom_site_disorder_group
Mn1 Mn 0.71602(3) 0.750000 0.26992(4) 0.01452(14) Uani 1 2 d S T P . .
K1 K 0.96122(4) 0.750000 0.11354(6) 0.02284(17) Uani 1 2 d S TU P . .
F1 F 0.76560(12) 0.48883(15) -0.10397(15) 0.0469(5) Uani 1 1 d . . . . .
F2 F 0.88174(13) 0.47673(15) 0.02801(16) 0.0540(5) Uani 1 1 d . . . . .
F3 F 0.86418(17) 0.60791(14) -0.07462(19) 0.0644(6) Uani 1 1 d . . . . .
F4 F 0.54783(17) 0.750000 0.6493(2) 0.0706(11) Uani 1 2 d S T P . .
F5 F 0.66136(15) 0.82674(14) 0.74505(17) 0.0528(5) Uani 1 1 d . . . . .
O1 O 0.78651(10) 0.64902(12) 0.14305(14) 0.0234(3) Uani 1 1 d . U . . .
O2 O 0.59575(10) 0.64507(11) 0.25077(13) 0.0189(3) Uani 1 1 d . U . . .
O3 O 0.65947(15) 0.750000 0.45723(18) 0.0203(4) Uani 1 2 d S TU P . .
O4 O 0.85733(15) 0.750000 0.36409(19) 0.0191(4) Uani 1 2 d S TU P . .
C1 C 0.74755(16) 0.57945(15) 0.08388(18) 0.0207(4) Uani 1 1 d . . . . .
C2 C 0.65615(16) 0.53676(15) 0.09913(19) 0.0227(4) Uani 1 1 d . . . . .
H2 H 0.639889 0.482228 0.049468 0.027 Uiso 1 1 calc R U . . .
C3 C 0.58469(15) 0.57041(15) 0.18586(18) 0.0196(4) Uani 1 1 d . . . . .
C4 C 0.81450(17) 0.53800(18) -0.0181(2) 0.0272(5) Uani 1 1 d . . . . .
C5 C 0.48937(17) 0.51459(18) 0.1999(2) 0.0275(5) Uani 1 1 d . . . . .
H5A H 0.489731 0.479992 0.278891 0.041 Uiso 1 1 calc R U . . .
H5B H 0.483221 0.467758 0.132300 0.041 Uiso 1 1 calc R U . . .
H5C H 0.433010 0.559611 0.197686 0.041 Uiso 1 1 calc R U . . .
C6 C 0.7074(2) 0.750000 0.5564(3) 0.0195(6) Uani 1 2 d S T P . .
C7 C 0.8095(2) 0.750000 0.5745(3) 0.0235(6) Uani 1 2 d S T P . .
H7 H 0.833709 0.750000 0.656782 0.028 Uiso 1 2 calc R U P . .
C8 C 0.8794(2) 0.750000 0.4771(2) 0.0182(5) Uani 1 2 d S T P . .
C9 C 0.6429(2) 0.750000 0.6748(3) 0.0273(7) Uani 1 2 d S T P . .
C10 C 0.9875(2) 0.750000 0.5122(3) 0.0246(6) Uani 1 2 d S T P . .
H10A H 0.997446 0.707915 0.584015 0.037 Uiso 0.5 1 calc R U P A -1
H10B H 1.008286 0.816237 0.532559 0.037 Uiso 0.5 1 calc R U P A -1
H10C H 1.027175 0.725849 0.442894 0.037 Uiso 0.5 1 calc R U P A -1

loop_
_atom_site_aniso_label
_atom_site_aniso_U_11
_atom_site_aniso_U_22
_atom_site_aniso_U_33
_atom_site_aniso_U_23
_atom_site_aniso_U_13
_atom_site_aniso_U_12
Mn1 0.0111(2) 0.0213(2) 0.0111(2) 0.000 -0.00078(14) 0.000
K1 0.0132(3) 0.0328(3) 0.0225(3) 0.000 -0.0014(2) 0.000
F1 0.0327(8) 0.0757(12) 0.0323(8) -0.0294(8) -0.0011(6) 0.0039(8)
F2 0.0423(9) 0.0800(13) 0.0397(9) -0.0187(9) -0.0060(7) 0.0333(9)
F3 0.0800(14) 0.0555(11) 0.0578(11) -0.0181(9) 0.0485(11) -0.0165(10)
F4 0.0180(10) 0.171(3) 0.0227(11) 0.000 0.0055(8) 0.000
F5 0.0625(12) 0.0564(10) 0.0396(8) -0.0209(8) 0.0283(8) -0.0106(9)
O1 0.0151(7) 0.0319(8) 0.0233(7) -0.0092(6) 0.0015(5) -0.0009(6)
O2 0.0155(6) 0.0231(7) 0.0180(6) -0.0022(5) -0.0008(5) -0.0020(5)
O3 0.0145(9) 0.0319(10) 0.0144(9) 0.000 0.0004(7) 0.000
O4 0.0171(7) 0.0236(7) 0.0168(7) 0.000 -0.0017(6) 0.000
C1 0.0208(10) 0.0257(10) 0.0154(8) -0.0020(7) -0.0012(8) 0.0038(8)
C2 0.0255(10) 0.0239(9) 0.0189(9) -0.0039(8) -0.0024(8) -0.0016(8)
C3 0.0195(9) 0.0232(9) 0.0161(9) 0.0014(7) -0.0037(7) -0.0004(7)
C4 0.0237(10) 0.0351(11) 0.0229(10) -0.0086(9) 0.0019(8) 0.0009(9)
C5 0.0251(11) 0.0322(11) 0.0251(10) -0.0035(9) -0.0011(9) -0.0089(9)
C6 0.0191(13) 0.0263(13) 0.0131(12) 0.000 0.0008(10) 0.000
C7 0.0190(13) 0.0379(16) 0.0136(13) 0.000 -0.0014(11) 0.000
C8 0.0188(13) 0.0219(12) 0.0140(12) 0.000 -0.0047(10) 0.000
C9 0.0214(14) 0.0437(18) 0.0167(13) 0.000 0.0015(11) 0.000
C10 0.0188(13) 0.0373(16) 0.0178(13) 0.000 -0.0051(11) 0.000

loop_
_atom_type_symbol
_atom_type_description
_atom_type_scat_dispersion_real
_atom_type_scat_dispersion_imag
_atom_type_scat_source
C C 0.0181 0.0091 'International Tables Vol C Tables 4.2.6.8 and 6.1.1.4'
H H 0.0000 0.0000 'International Tables Vol C Tables 4.2.6.8 and 6.1.1.4'
F F 0.0727 0.0534 'International Tables Vol C Tables 4.2.6.8 and 6.1.1.4'
K K 0.3868 1.0657 'International Tables Vol C Tables 4.2.6.8 and 6.1.1.4'
Mn Mn -0.5299 2.8052 'International Tables Vol C Tables 4.2.6.8 and 6.1.1.4'
O O 0.0492 0.0322 'International Tables Vol C Tables 4.2.6.8 and 6.1.1.4'

loop_
_exptl_crystal_face_index_h
_exptl_crystal_face_index_k
_exptl_crystal_face_index_l
_exptl_crystal_face_perp_dist
1 0 0 0.1322
-1 0 0 0.1322
0 1 -2 0.0163
0 -1 2 0.0163
0 1 1 0.0263
0 -1 -1 0.0263
0 1 0 0.0165
0 -1 0 0.0165

loop_
_geom_angle_atom_site_label_1
_geom_angle_atom_site_label_2
_geom_angle_atom_site_label_3
_geom_angle
_geom_angle_site_symmetry_1
_geom_angle_site_symmetry_3
_geom_angle_publ_flag
K1 Mn1 K1 173.031(15) 6_556 . ?
O1 Mn1 K1 128.90(4) 7_575 6_556 ?
O1 Mn1 K1 47.39(4) 7_575 . ?
O1 Mn1 K1 47.39(4) . . ?
O1 Mn1 K1 128.90(4) . 6_556 ?
O1 Mn1 O1 79.59(9) 7_575 . ?
O1 Mn1 O2 133.48(6) 7_575 . ?
O1 Mn1 O2 80.72(6) . . ?
O1 Mn1 O2 133.48(6) . 7_575 ?
O1 Mn1 O2 80.72(6) 7_575 7_575 ?
O2 Mn1 K1 128.07(4) 7_575 . ?
O2 Mn1 K1 48.44(4) . 6_556 ?
O2 Mn1 K1 48.44(4) 7_575 6_556 ?
O2 Mn1 K1 128.06(4) . . ?
O2 Mn1 O2 83.12(8) 7_575 . ?
O3 Mn1 K1 137.74(6) . . ?
O3 Mn1 K1 49.23(5) . 6_556 ?
O3 Mn1 O1 138.19(5) . . ?
O3 Mn1 O1 138.19(5) . 7_575 ?
O3 Mn1 O2 80.14(5) . 7_575 ?
O3 Mn1 O2 80.14(5) . . ?
O4 Mn1 K1 131.53(6) . 6_556 ?
O4 Mn1 K1 55.44(6) . . ?
O4 Mn1 O1 85.12(6) . 7_575 ?
O4 Mn1 O1 85.12(6) . . ?
O4 Mn1 O2 134.34(4) . . ?
O4 Mn1 O2 134.34(4) . 7_575 ?
O4 Mn1 O3 82.30(8) . . ?
Mn1 K1 Mn1 132.566(18) 6_656 . ?
F3 K1 Mn1 85.79(3) 7_575 . ?
F3 K1 Mn1 85.79(3) . . ?
F3 K1 Mn1 128.30(4) 7_575 6_656 ?
F3 K1 Mn1 128.30(4) . 6_656 ?
F3 K1 F3 77.92(9) . 7_575 ?
F4 K1 Mn1 87.99(4) 6_656 6_656 ?
F4 K1 Mn1 139.44(5) 6_656 . ?
F4 K1 F3 63.41(4) 6_656 . ?
F4 K1 F3 63.41(4) 6_656 7_575 ?
O1 K1 Mn1 139.61(4) 7_575 6_656 ?
O1 K1 Mn1 139.61(4) . 6_656 ?
O1 K1 Mn1 35.58(3) . . ?
O1 K1 Mn1 35.58(3) 7_575 . ?
O1 K1 F3 92.08(6) . 7_575 ?
O1 K1 F3 53.12(4) 7_575 7_575 ?
O1 K1 F3 53.11(4) . . ?
O1 K1 F3 92.08(6) 7_575 . ?
O1 K1 F4 115.54(5) 7_575 6_656 ?
O1 K1 F4 115.54(5) . 6_656 ?
O1 K1 O1 60.81(7) . 7_575 ?
O1 K1 O3 148.59(3) . 6_656 ?
O1 K1 O3 148.59(3) 7_575 6_656 ?
O1 K1 O4 60.36(5) . . ?
O1 K1 O4 60.36(5) 7_575 . ?
O2 K1 Mn1 36.47(3) 6_656 6_656 ?
O2 K1 Mn1 109.97(3) 6_656 . ?
O2 K1 Mn1 109.97(3) 4_565 . ?
O2 K1 Mn1 36.47(3) 4_565 6_656 ?
O2 K1 F3 163.51(5) 6_656 7_575 ?
O2 K1 F3 107.22(5) 6_656 . ?
O2 K1 F3 107.22(6) 4_565 7_575 ?
O2 K1 F3 163.51(5) 4_565 . ?
O2 K1 F4 104.27(5) 4_565 6_656 ?
O2 K1 F4 104.27(5) 6_656 6_656 ?
O2 K1 O1 103.57(5) 4_565 7_575 ?
O2 K1 O1 103.57(5) 6_656 . ?
O2 K1 O1 140.17(5) 4_565 . ?
O2 K1 O1 140.17(5) 6_656 7_575 ?
O2 K1 O2 63.60(6) 4_565 6_656 ?
O2 K1 O3 60.95(5) 4_565 6_656 ?
O2 K1 O3 60.95(5) 6_656 6_656 ?
O2 K1 O4 79.93(5) 4_565 . ?
O2 K1 O4 79.93(5) 6_656 . ?
O3 K1 Mn1 36.28(4) 6_656 6_656 ?
O3 K1 Mn1 168.85(5) 6_656 . ?
O3 K1 F3 102.81(5) 6_656 7_575 ?
O3 K1 F3 102.81(5) 6_656 . ?
O3 K1 F4 51.71(6) 6_656 6_656 ?
O3 K1 O4 133.28(6) 6_656 . ?
O4 K1 Mn1 35.57(4) . . ?
O4 K1 Mn1 97.00(4) . 6_656 ?
O4 K1 F3 112.99(4) . 7_575 ?
O4 K1 F3 112.99(4) . . ?
O4 K1 F4 175.01(6) . 6_656 ?
C4 F3 K1 111.48(15) . . ?
C9 F4 K1 124.40(18) . 6_556 ?
Mn1 O1 K1 97.03(6) . . ?
C1 O1 Mn1 128.62(13) . . ?
C1 O1 K1 132.65(13) . . ?
Mn1 O2 K1 95.09(5) . 6_556 ?
C3 O2 Mn1 133.25(13) . . ?
C3 O2 K1 130.86(13) . 6_556 ?
Mn1 O3 K1 94.49(7) . 6_556 ?
C6 O3 Mn1 128.49(18) . . ?
C6 O3 K1 137.02(18) . 6_556 ?
Mn1 O4 K1 88.99(7) . . ?
C8 O4 Mn1 131.83(19) . . ?
C8 O4 K1 139.17(18) . . ?
O1 C1 C2 129.32(19) . . ?
O1 C1 C4 113.78(18) . . ?
C2 C1 C4 116.89(19) . . ?
C1 C2 H2 118.5 . . ?
C1 C2 C3 123.03(19) . . ?
C3 C2 H2 118.5 . . ?
O2 C3 C2 123.89(19) . . ?
O2 C3 C5 117.64(18) . . ?
C2 C3 C5 118.47(19) . . ?
F1 C4 F2 106.0(2) . . ?
F1 C4 C1 113.86(18) . . ?
F2 C4 C1 111.31(18) . . ?
F3 C4 F1 107.3(2) . . ?
F3 C4 F2 107.0(2) . . ?
F3 C4 C1 111.02(19) . . ?
C3 C5 H5A 109.5 . . ?
C3 C5 H5B 109.5 . . ?
C3 C5 H5C 109.5 . . ?
H5A C5 H5B 109.5 . . ?
H5A C5 H5C 109.5 . . ?
H5B C5 H5C 109.5 . . ?
O3 C6 C7 129.1(3) . . ?
O3 C6 C9 115.0(3) . . ?
C7 C6 C9 116.0(3) . . ?
C6 C7 H7 118.2 . . ?
C6 C7 C8 123.6(3) . . ?
C8 C7 H7 118.2 . . ?
O4 C8 C7 124.7(3) . . ?
O4 C8 C10 118.2(3) . . ?
C7 C8 C10 117.1(2) . . ?
F4 C9 F5 107.68(19) . . ?
F4 C9 F5 107.69(19) . 7_575 ?
F4 C9 C6 111.9(3) . . ?
F5 C9 F5 105.7(3) 7_575 . ?
F5 C9 C6 111.77(18) 7_575 . ?
F5 C9 C6 111.77(18) . . ?
C8 C10 H10A 109.5 . . ?
C8 C10 H10B 109.5 . . ?
C8 C10 H10C 109.5 . . ?
H10A C10 H10B 109.5 . . ?
H10A C10 H10C 109.5 . . ?
H10B C10 H10C 109.5 . . ?

loop_
_geom_bond_atom_site_label_1
_geom_bond_atom_site_label_2
_geom_bond_distance
_geom_bond_site_symmetry_2
_geom_bond_publ_flag
Mn1 K1 3.7084(7) . ?
Mn1 K1 3.6528(7) 6_556 ?
Mn1 O1 2.1742(15) . ?
Mn1 O1 2.1742(15) 7_575 ?
Mn1 O2 2.1797(14) 7_575 ?
Mn1 O2 2.1797(14) . ?
Mn1 O3 2.168(2) . ?
Mn1 O4 2.158(2) . ?
K1 F3 3.114(2) . ?
K1 F3 3.114(2) 7_575 ?
K1 F4 3.078(2) 6_656 ?
K1 O1 2.7499(15) 7_575 ?
K1 O1 2.7499(15) . ?
K1 O2 2.7440(15) 4_565 ?
K1 O2 2.7440(15) 6_656 ?
K1 O3 2.775(2) 6_656 ?
K1 O4 3.054(2) . ?
F1 C4 1.326(3) . ?
F2 C4 1.334(3) . ?
F3 C4 1.323(3) . ?
F4 C9 1.308(4) . ?
F5 C9 1.327(3) . ?
O1 C1 1.267(3) . ?
O2 C3 1.255(2) . ?
O3 C6 1.254(4) . ?
O4 C8 1.261(3) . ?
C1 C2 1.373(3) . ?
C1 C4 1.536(3) . ?
C2 H2 0.9500 . ?
C2 C3 1.422(3) . ?
C3 C5 1.503(3) . ?
C5 H5A 0.9800 . ?
C5 H5B 0.9800 . ?
C5 H5C 0.9800 . ?
C6 C7 1.386(4) . ?
C6 C9 1.549(4) . ?
C7 H7 0.9500 . ?
C7 C8 1.413(4) . ?
C8 C10 1.503(4) . ?
C10 H10A 0.9800 . ?
C10 H10B 0.9800 . ?
C10 H10C 0.9800 . ?

loop_
_geom_torsion_atom_site_label_1
_geom_torsion_atom_site_label_2
_geom_torsion_atom_site_label_3
_geom_torsion_atom_site_label_4
_geom_torsion
_geom_torsion_site_symmetry_1
_geom_torsion_site_symmetry_2
_geom_torsion_site_symmetry_3
_geom_torsion_site_symmetry_4
_geom_torsion_publ_flag
Mn1 O1 C1 C2 -13.4(3) . . . . ?
Mn1 O1 C1 C4 167.24(14) . . . . ?
Mn1 O2 C3 C2 -1.9(3) . . . . ?
Mn1 O2 C3 C5 179.09(14) . . . . ?
Mn1 O3 C6 C7 0.000(1) . . . . ?
Mn1 O3 C6 C9 180.000(0) . . . . ?
Mn1 O4 C8 C7 0.000(0) . . . . ?
Mn1 O4 C8 C10 180.000(0) . . . . ?
K1 F3 C4 F1 172.14(14) . . . . ?
K1 F3 C4 F2 -74.47(18) . . . . ?
K1 F3 C4 C1 47.1(2) . . . . ?
K1 F4 C9 F5 -123.22(18) 6_556 . . 7_575 ?
K1 F4 C9 F5 123.21(18) 6_556 . . . ?
K1 F4 C9 C6 0.000(1) 6_556 . . . ?
K1 O1 C1 C2 -175.00(16) . . . . ?
K1 O1 C1 C4 5.6(3) . . . . ?
K1 O2 C3 C2 165.23(14) 6_556 . . . ?
K1 O2 C3 C5 -13.8(3) 6_556 . . . ?
K1 O3 C6 C7 180.000(0) 6_556 . . . ?
K1 O3 C6 C9 0.000(1) 6_556 . . . ?
K1 O4 C8 C7 180.000(0) . . . . ?
K1 O4 C8 C10 0.000(1) . . . . ?
O1 C1 C2 C3 3.7(4) . . . . ?
O1 C1 C4 F1 -159.5(2) . . . . ?
O1 C1 C4 F2 80.7(3) . . . . ?
O1 C1 C4 F3 -38.3(3) . . . . ?
O3 C6 C7 C8 0.000(1) . . . . ?
O3 C6 C9 F4 0.000(0) . . . . ?
O3 C6 C9 F5 -120.9(2) . . . . ?
O3 C6 C9 F5 120.9(2) . . . 7_575 ?
C1 C2 C3 O2 4.5(3) . . . . ?
C1 C2 C3 C5 -176.5(2) . . . . ?
C2 C1 C4 F1 21.0(3) . . . . ?
C2 C1 C4 F2 -98.7(2) . . . . ?
C2 C1 C4 F3 142.2(2) . . . . ?
C4 C1 C2 C3 -176.96(19) . . . . ?
C6 C7 C8 O4 0.000(1) . . . . ?
C6 C7 C8 C10 180.000(0) . . . . ?
C7 C6 C9 F4 180.000(0) . . . . ?
C7 C6 C9 F5 -59.1(2) . . . 7_575 ?
C7 C6 C9 F5 59.1(2) . . . . ?
C9 C6 C7 C8 180.000(0) . . . . ?

loop_
_exptl_oxdiff_crystal_face_indexfrac_h
_exptl_oxdiff_crystal_face_indexfrac_k
_exptl_oxdiff_crystal_face_indexfrac_l
_exptl_oxdiff_crystal_face_x
_exptl_oxdiff_crystal_face_y
_exptl_oxdiff_crystal_face_z
0.9990 -0.0012 0.0006 0.0355 -0.1039 0.0323
-0.9990 0.0012 -0.0006 -0.0355 0.1039 -0.0323
-0.0012 0.9966 -2.0001 -0.0450 0.0635 0.2530
0.0012 -0.9966 2.0001 0.0450 -0.0635 -0.2530
0.0017 1.0006 1.0007 -0.1651 -0.0664 -0.0320
-0.0017 -1.0006 -1.0007 0.1651 0.0664 0.0320
0.0007 0.9992 0.0004 -0.1251 -0.0231 0.0630
-0.0007 -0.9992 -0.0004 0.1251 0.0231 -0.0630
